data_4324293
loop_
_publ_author_name
'Ulf Betke'
'Mathias S. Wickleder'

_publ_contact_author_address
;
  Institut f\"ur Reine und Angewandte Chemie,
  Fakult\"at f\"ur Mathematik und Naturwissenschaften
  der Carl von Ossietzky Universit\"at Oldenburg
  Postfach 2503
  D-26111 Oldenburg
  Germany
;
_publ_contact_author_email 'mathias.wickleder@uni-oldenburg.de '
_publ_contact_author_fax '049 441 798-3352'
_publ_contact_author_name 'Prof. Dr. Mathias S. Wickleder'
_publ_contact_author_phone '049 441 798-3660'
_publ_section_title
;
 Sulfates of the Refractory Metals: Crystal Structure and Thermal Behavior
 of Nb2O2(SO4)3, MoO2(SO4), WO(SO4)2, and Two Modifications of Re2O5(SO4)2
;
_journal_name_full 'Inorganic Chemistry'
_journal_page_first 858
_journal_page_last 872
_journal_paper_doi 10.1021/ic101455z
_journal_volume 50
_journal_year 2011
_chemical_absolute_configuration ad
_chemical_formula_moiety '(Re 7+)2, (O 2-)5, (SO4 2-)2'
_chemical_formula_sum 'O13 Re2 S2'
_chemical_formula_weight 644.52
_chemical_name_common Dirhenium(VII)-pentaoxide-bis(sulfate)
_space_group_IT_number 32
_symmetry_cell_setting orthorhombic
_symmetry_Int_Tables_number 32
_symmetry_space_group_name_Hall 'P 2 -2ab'
_symmetry_space_group_name_H-M 'P b a 2'
_atom_sites_solution_primary direct
_atom_sites_solution_secondary difmap
_audit_creation_method SHELXL-97
_cell_angle_alpha 90.00
_cell_angle_beta 90.00
_cell_angle_gamma 90.00
_cell_formula_units_Z 2
_cell_length_a 9.6485(11)
_cell_length_b 8.4260(8)
_cell_length_c 5.9075(7)
_cell_measurement_reflns_used 164
_cell_measurement_temperature 153(2)
_cell_measurement_theta_max 26.25
_cell_measurement_theta_min 1.65
_cell_measurement_wavelength 0.71073
_cell_volume 480.27(9)
_computing_cell_refinement 'IPDS (Stoe, 1999)'
_computing_data_collection 'IPDS (Stoe, 1999)'
_computing_data_reduction 'XRED 1.22 (Stoe, 2001)'
_computing_molecular_graphics 'Diamond 3.2 (Brandenburg, 2010)'
_computing_publication_material 'SHELX-97 (Sheldrick, 1997)'
_computing_structure_refinement 'SHELXL-97 (Sheldrick, 1997)'
_computing_structure_solution 'SHELXS-97 (Sheldrick, 1997)'
_diffrn_ambient_temperature 153(2)
_diffrn_measured_fraction_theta_full 0.850
_diffrn_measured_fraction_theta_max 0.850
_diffrn_measurement_device_type 'Stoe IPDS I'
_diffrn_measurement_method 'phi scans'
_diffrn_radiation_monochromator graphite
_diffrn_radiation_probe x-ray
_diffrn_radiation_type MoK\a
_diffrn_radiation_wavelength 0.71073
_diffrn_reflns_av_R_equivalents 0.1762
_diffrn_reflns_av_sigmaI/netI 0.1073
_diffrn_reflns_limit_h_max 11
_diffrn_reflns_limit_h_min -11
_diffrn_reflns_limit_k_max 10
_diffrn_reflns_limit_k_min -10
_diffrn_reflns_limit_l_max 7
_diffrn_reflns_limit_l_min -7
_diffrn_reflns_number 4142
_diffrn_reflns_theta_full 26.21
_diffrn_reflns_theta_max 26.21
_diffrn_reflns_theta_min 4.22
_diffrn_source 'fine-focus sealed tube'
_exptl_absorpt_coefficient_mu 25.688
_exptl_absorpt_correction_T_max 0.0747
_exptl_absorpt_correction_T_min 0.0601
_exptl_absorpt_correction_type numerical
_exptl_absorpt_process_details 'XRED 1.22 (Stoe, 2001)'
_exptl_crystal_colour 'light yellow'
_exptl_crystal_density_diffrn 4.457
_exptl_crystal_description rhombus
_exptl_crystal_F_000 572
_exptl_crystal_size_max 0.26
_exptl_crystal_size_mid 0.21
_exptl_crystal_size_min 0.13
_refine_diff_density_max 1.491
_refine_diff_density_min -2.009
_refine_diff_density_rms 0.408
_refine_ls_abs_structure_details 'Flack H D (1983), Acta Cryst. A39, 876-881'
_refine_ls_abs_structure_Flack 0.01(2)
_refine_ls_extinction_coef 0.0020(4)
_refine_ls_extinction_expression Fc^*^=kFc[1+0.001xFc^2^\l^3^/sin(2\q)]^-1/4^
_refine_ls_extinction_method SHELXL
_refine_ls_goodness_of_fit_ref 0.882
_refine_ls_matrix_type full
_refine_ls_number_parameters 79
_refine_ls_number_reflns 855
_refine_ls_number_restraints 43
_refine_ls_restrained_S_all 0.864
_refine_ls_R_factor_all 0.0365
_refine_ls_R_factor_gt 0.0322
_refine_ls_shift/su_max 0.001
_refine_ls_shift/su_mean 0.000
_refine_ls_structure_factor_coef Fsqd
_refine_ls_weighting_details 'calc w=1/[\s^2^(Fo^2^)+(0.0000P)^2^+0.0000P] where P=(Fo^2^+2Fc^2^)/3'
_refine_ls_weighting_scheme calc
_refine_ls_wR_factor_gt 0.0674
_refine_ls_wR_factor_ref 0.0687
_reflns_number_gt 764
_reflns_number_total 855
_reflns_threshold_expression >2sigma(I)
_cod_data_source_file ic101455z_si_003.cif
_cod_data_source_block Re2O5(SO4)2_I
_cod_database_code 4324293

loop_
_symmetry_equiv_pos_as_xyz
'x, y, z'
'-x, -y, z'
'-x+1/2, y+1/2, z'
'x+1/2, -y+1/2, z'

loop_
_atom_site_label
_atom_site_type_symbol
_atom_site_fract_x
_atom_site_fract_y
_atom_site_fract_z
_atom_site_U_iso_or_equiv
_atom_site_adp_type
_atom_site_occupancy
_atom_site_symmetry_multiplicity
_atom_site_calc_flag
_atom_site_refinement_flags
Re1 Re 0.60773(4) 0.17666(5) 0.03860(4) 0.0078(2) Uani 1 1 d .
S2 S 0.8235(4) 0.3643(4) -0.2917(5) 0.0076(6) Uani 1 1 d .
O11 O 0.5500(13) 0.3080(14) 0.2284(17) 0.018(2) Uani 1 1 d U
O12 O 0.7595(12) 0.1140(13) 0.1485(15) 0.015(2) Uani 1 1 d U
O13 O 0.5000 0.0000 0.123(2) 0.015(3) Uani 1 2 d SU
O21 O 0.8044(14) 0.3197(13) -0.5190(14) 0.016(3) Uani 1 1 d U
O22 O 0.8519(10) 0.5367(12) -0.2664(12) 0.0106(19) Uani 1 1 d U
O23 O 0.9297(10) 0.2689(13) -0.1687(13) 0.009(2) Uani 1 1 d U
O24 O 0.6880(12) 0.3392(11) -0.1563(15) 0.014(2) Uani 1 1 d U

loop_
_atom_site_aniso_label
_atom_site_aniso_U_11
_atom_site_aniso_U_22
_atom_site_aniso_U_33
_atom_site_aniso_U_23
_atom_site_aniso_U_13
_atom_site_aniso_U_12
Re1 0.0056(3) 0.0055(3) 0.0123(2) -0.0018(4) 0.0001(4) -0.00120(17)
S2 0.0042(16) 0.0062(16) 0.0125(13) 0.0016(11) -0.0034(13) -0.0003(14)
O11 0.017(4) 0.015(4) 0.024(4) -0.002(3) 0.000(3) -0.004(3)
O12 0.013(4) 0.012(4) 0.020(3) 0.004(3) -0.001(3) 0.000(4)
O13 0.013(5) 0.013(5) 0.017(4) 0.000 0.000 0.005(4)
O21 0.019(4) 0.020(4) 0.011(4) 0.000(3) 0.002(3) 0.000(3)
O22 0.010(4) 0.011(4) 0.011(3) -0.001(3) -0.002(3) 0.001(3)
O23 0.011(4) 0.007(4) 0.009(3) 0.001(3) -0.002(3) 0.001(3)
O24 0.012(4) 0.010(4) 0.018(4) -0.002(3) -0.002(3) -0.002(3)

loop_
_atom_type_symbol
_atom_type_description
_atom_type_scat_dispersion_real
_atom_type_scat_dispersion_imag
_atom_type_scat_source
Re Re -1.0185 7.2310 'International Tables Vol C Tables 4.2.6.8 and 6.1.1.4'
S S 0.1246 0.1234 'International Tables Vol C Tables 4.2.6.8 and 6.1.1.4'
O O 0.0106 0.0060 'International Tables Vol C Tables 4.2.6.8 and 6.1.1.4'

loop_
_geom_angle_atom_site_label_1
_geom_angle_atom_site_label_2
_geom_angle_atom_site_label_3
_geom_angle
_geom_angle_site_symmetry_1
_geom_angle_site_symmetry_3
O11 Re1 O12 103.8(5) . .
O11 Re1 O13 99.3(5) . .
O12 Re1 O13 97.5(4) . .
O11 Re1 O24 93.6(5) . .
O12 Re1 O24 95.9(5) . .
O13 Re1 O24 158.6(5) . .
O11 Re1 O23 88.5(5) . 4_455
O12 Re1 O23 167.4(4) . 4_455
O13 Re1 O23 83.1(3) . 4_455
O24 Re1 O23 80.3(4) . 4_455
O11 Re1 O22 165.6(5) . 3_645
O12 Re1 O22 89.6(4) . 3_645
O13 Re1 O22 83.7(4) . 3_645
O24 Re1 O22 79.7(4) . 3_645
O23 Re1 O22 77.8(3) 4_455 3_645
O21 S2 O22 112.4(6) . .
O21 S2 O23 114.3(6) . .
O22 S2 O23 110.6(6) . .
O21 S2 O24 110.3(6) . .
O22 S2 O24 103.7(5) . .
O23 S2 O24 104.7(6) . .
Re1 O13 Re1 149.2(7) 2_655 .
S2 O22 Re1 130.0(5) . 3_655
S2 O23 Re1 135.1(7) . 4
S2 O24 Re1 137.5(7) . .

loop_
_geom_bond_atom_site_label_1
_geom_bond_atom_site_label_2
_geom_bond_distance
_geom_bond_site_symmetry_2
Re1 O11 1.671(11) .
Re1 O12 1.686(11) .
Re1 O13 1.883(3) .
Re1 O24 1.950(10) .
Re1 O23 2.159(9) 4_455
Re1 O22 2.188(8) 3_645
S2 O21 1.406(9) .
S2 O22 1.486(11) .
S2 O23 1.492(10) .
S2 O24 1.547(11) .
O13 Re1 1.883(3) 2_655
O22 Re1 2.188(8) 3_655
O23 Re1 2.159(9) 4

loop_
_geom_torsion_atom_site_label_1
_geom_torsion_atom_site_label_2
_geom_torsion_atom_site_label_3
_geom_torsion_atom_site_label_4
_geom_torsion
_geom_torsion_site_symmetry_1
_geom_torsion_site_symmetry_4
O11 Re1 O13 Re1 138.6(4) . 2_655
O12 Re1 O13 Re1 -116.0(3) . 2_655
O24 Re1 O13 Re1 12.1(9) . 2_655
O23 Re1 O13 Re1 51.2(2) 4_455 2_655
O22 Re1 O13 Re1 -27.2(2) 3_645 2_655
O21 S2 O22 Re1 -179.3(7) . 3_655
O23 S2 O22 Re1 -50.2(8) . 3_655
O24 S2 O22 Re1 61.6(8) . 3_655
O21 S2 O23 Re1 129.7(8) . 4
O22 S2 O23 Re1 1.7(9) . 4
O24 S2 O23 Re1 -109.5(7) . 4
O21 S2 O24 Re1 96.2(10) . .
O22 S2 O24 Re1 -143.2(8) . .
O23 S2 O24 Re1 -27.2(10) . .
O11 Re1 O24 S2 136.8(9) . .
O12 Re1 O24 S2 32.5(9) . .
O13 Re1 O24 S2 -95.9(13) . .
O23 Re1 O24 S2 -135.3(9) 4_455 .
O22 Re1 O24 S2 -56.1(8) 3_645 .
